data_4087789
loop_
_publ_author_name
'Allouch, Fatima'
'Dwadnia, Nejib'
'Vologdin, Nikolay V.'
'Svyaschenko, Yurii V.'
'Cattey, H\'el\`ene'
'Penouilh, Marie-Jos\'e'
'Roger, Julien'
'Naoufal, Daoud'
'Ben Salem, Ridha'
'Pirio, Nadine'
'Hierso, Jean-Cyrille'

_publ_section_title
;
 Converging and Diverging Synthetic Strategies to Tetradentate
 (N,N&#x2032;)-Diaminomethyl,(P,P&#x2032;)-Ferrocenyl Ligands: Influence
 of tert-Butyl Groups on Ferrocene Backbone Conformation
;
_journal_issue 20
_journal_name_full Organometallics
_journal_page_first 5015
_journal_paper_doi 10.1021/acs.organomet.5b00601
_journal_volume 34
_journal_year 2015
_chemical_formula_moiety 'C40 H42 Fe N2 P2'
_chemical_formula_sum 'C40 H42 Fe N2 P2'
_chemical_formula_weight 668.54
_space_group_crystal_system monoclinic
_space_group_IT_number 15
_space_group_name_Hall '-C 2yc'
_space_group_name_H-M_alt 'C 1 2/c 1'
_symmetry_space_group_name_Hall '-C 2yc'
_atom_sites_solution_hydrogens mixed
_cell_angle_alpha 90
_cell_angle_beta 103.958(2)
_cell_angle_gamma 90
_cell_formula_units_Z 4
_cell_length_a 18.1230(7)
_cell_length_b 7.6042(3)
_cell_length_c 24.7744(9)
_cell_measurement_reflns_used 11147
_cell_measurement_temperature 115(2)
_cell_measurement_theta_max 27.485
_cell_measurement_theta_min 0.998
_cell_volume 3313.4(2)
_computing_cell_refinement 'DENZO-SMN (Otwinowski & Minor, 1997)'
_computing_data_collection 'KappaCCD Server Software (Nonius,1998)'
_computing_data_reduction 'DENZO-SMN (Otwinowski & Minor, 1997)'
_computing_molecular_graphics 'Olex2 (Dolomanov et al., 2009)'
_computing_publication_material 'Olex2 (Dolomanov et al., 2009)'
_computing_structure_refinement 'SHELXL-97 (Sheldrick, 2008)'
_computing_structure_solution 'SIR92 (Altomare, 1993)'
_diffrn_ambient_temperature 115
_diffrn_detector 'CCD Plate'
_diffrn_detector_area_resol_mean '512 x 512'
_diffrn_detector_type APEX2
_diffrn_measured_fraction_theta_full 0.984
_diffrn_measured_fraction_theta_max 0.979
_diffrn_measurement_device '\k-geometry diffractometer'
_diffrn_measurement_device_type 'Nonius Kappa APEX II'
_diffrn_measurement_method '\f and \w scans''
_diffrn_radiation_collimation '0.6 mm'
_diffrn_radiation_monochromator graphite
_diffrn_radiation_probe x-ray
_diffrn_radiation_type MoK\a
_diffrn_radiation_wavelength 0.71073
_diffrn_reflns_av_R_equivalents 0.0218
_diffrn_reflns_av_unetI/netI 0.0314
_diffrn_reflns_Laue_measured_fraction_full 0.984
_diffrn_reflns_Laue_measured_fraction_max 0.979
_diffrn_reflns_limit_h_max 23
_diffrn_reflns_limit_h_min -21
_diffrn_reflns_limit_k_max 9
_diffrn_reflns_limit_k_min -7
_diffrn_reflns_limit_l_max 31
_diffrn_reflns_limit_l_min -32
_diffrn_reflns_number 5466
_diffrn_reflns_point_group_measured_fraction_full 0.984
_diffrn_reflns_point_group_measured_fraction_max 0.979
_diffrn_reflns_theta_full 25.242
_diffrn_reflns_theta_max 27.516
_diffrn_reflns_theta_min 2.316
_diffrn_source 'X-ray tube'
_diffrn_source_target Mo
_diffrn_source_type 'Siemens KFF Mo 2K-180'
_exptl_absorpt_coefficient_mu 0.584
_exptl_absorpt_correction_type none
_exptl_crystal_colour orange
_exptl_crystal_colour_primary orange
_exptl_crystal_density_diffrn 1.340
_exptl_crystal_description prism
_exptl_crystal_F_000 1408
_exptl_crystal_size_max 0.3
_exptl_crystal_size_mid 0.15
_exptl_crystal_size_min 0.05
_refine_diff_density_max 0.717
_refine_diff_density_min -0.282
_refine_diff_density_rms 0.063
_refine_ls_extinction_method none
_refine_ls_goodness_of_fit_ref 1.087
_refine_ls_hydrogen_treatment noref
_refine_ls_matrix_type full
_refine_ls_number_parameters 208
_refine_ls_number_reflns 3730
_refine_ls_number_restraints 0
_refine_ls_restrained_S_all 1.087
_refine_ls_R_factor_all 0.0474
_refine_ls_R_factor_gt 0.0400
_refine_ls_shift/su_max 0.001
_refine_ls_shift/su_mean 0.000
_refine_ls_structure_factor_coef Fsqd
_refine_ls_weighting_details 'w=1/[\s^2^(Fo^2^)+(0.0114P)^2^+10.2248P] where P=(Fo^2^+2Fc^2^)/3'
_refine_ls_weighting_scheme calc
_refine_ls_wR_factor_gt 0.0836
_refine_ls_wR_factor_ref 0.0892
_reflns_Friedel_coverage 0.000
_reflns_number_gt 3358
_reflns_number_total 3730
_reflns_threshold_expression 'I > 2\s(I)'
_cod_data_source_file om5b00601_si_002.cif
_cod_data_source_block rac-3
_cod_database_code 4087789
_shelx_space_group_comment
;
The symmetry employed for this shelxl refinement is uniquely defined
by the following loop, which should always be used as a source of
symmetry information in preference to the above space-group names.
They are only intended as comments.
;
_shelx_estimated_absorpt_t_max 0.971
_shelx_estimated_absorpt_t_min 0.844
_olex2_refinement_description
;
1. Fixed Uiso
 At 1.2 times of:
  All C(H) groups, All C(H,H) groups
 At 1.5 times of:
  All C(H,H,H) groups
2.a Secondary CH2 refined with riding coordinates:
 C6(H6A,H6B)
2.b Me refined with riding coordinates:
 C7(H7A,H7B,H7C), C8(H8A,H8B,H8C)
2.c Aromatic/amide H refined with riding coordinates:
 C4(H4), C5(H5), C10(H10), C11(H11), C12(H12), C13(H13), C14(H14), C16(H16),
 C17(H17), C18(H18), C19(H19), C20(H20)
;
_shelx_shelxl_version_number 2014/7
_olex2_diffrn_ambient_temperature_device 'Oxford Cryosystems'
_olex2_exptl_crystal_mounting_method 'The crystal was mounted on a mylar loop with grease'
_olex2_submission_special_instructions 'No special instructions were received'

loop_
_space_group_symop_operation_xyz
'x, y, z'
'-x, y, -z+1/2'
'x+1/2, y+1/2, z'
'-x+1/2, y+1/2, -z+1/2'
'-x, -y, -z'
'x, -y, z-1/2'
'-x+1/2, -y+1/2, -z'
'x+1/2, -y+1/2, z-1/2'

loop_
_atom_site_label
_atom_site_type_symbol
_atom_site_fract_x
_atom_site_fract_y
_atom_site_fract_z
_atom_site_U_iso_or_equiv
_atom_site_adp_type
_atom_site_occupancy
_atom_site_site_symmetry_order
_atom_site_calc_flag
_atom_site_refinement_flags_posn
_atom_site_refinement_flags_adp
_atom_site_refinement_flags_occupancy
C1 C 0.89815(10) 0.0738(3) 0.19125(8) 0.0156(4) Uani 1 1 d . . .
C2 C 0.90430(10) 0.2210(3) 0.22916(8) 0.0164(4) Uani 1 1 d . . .
C3 C 0.91355(11) 0.1515(3) 0.28381(8) 0.0189(4) Uani 1 1 d . . .
C4 C 0.91331(11) -0.0355(3) 0.28067(8) 0.0189(4) Uani 1 1 d . . .
H4 H 0.9183 -0.1143 0.3111 0.023 Uiso 1 1 calc R . .
C5 C 0.90426(10) -0.0835(3) 0.22409(8) 0.0170(4) Uani 1 1 d . . .
H5 H 0.9025 -0.2003 0.2102 0.020 Uiso 1 1 calc R . .
C6 C 0.89987(11) 0.4135(3) 0.21430(9) 0.0201(4) Uani 1 1 d . . .
H6A H 0.9359 0.4783 0.2441 0.024 Uiso 1 1 calc R . .
H6B H 0.9173 0.4285 0.1796 0.024 Uiso 1 1 calc R . .
C7 C 0.79868(13) 0.4983(3) 0.25764(10) 0.0304(5) Uani 1 1 d . . .
H7A H 0.8376 0.5536 0.2871 0.046 Uiso 1 1 calc R . .
H7B H 0.7513 0.5656 0.2518 0.046 Uiso 1 1 calc R . .
H7C H 0.7898 0.3777 0.2685 0.046 Uiso 1 1 calc R . .
C8 C 0.76767(12) 0.4139(3) 0.16169(9) 0.0272(5) Uani 1 1 d . . .
H8A H 0.7860 0.4132 0.1276 0.041 Uiso 1 1 calc R . .
H8B H 0.7587 0.2928 0.1720 0.041 Uiso 1 1 calc R . .
H8C H 0.7201 0.4807 0.1554 0.041 Uiso 1 1 calc R . .
C9 C 0.95237(11) -0.0641(3) 0.09990(8) 0.0202(4) Uani 1 1 d . . .
C10 C 0.94706(12) -0.2448(3) 0.10813(9) 0.0249(4) Uani 1 1 d . . .
H10 H 0.9060 -0.2901 0.1216 0.030 Uiso 1 1 calc R . .
C11 C 1.00123(14) -0.3590(3) 0.09680(10) 0.0328(5) Uani 1 1 d . . .
H11 H 0.9978 -0.4816 0.1032 0.039 Uiso 1 1 calc R . .
C12 C 1.06066(15) -0.2930(4) 0.07592(10) 0.0371(6) Uani 1 1 d . . .
H12 H 1.0983 -0.3705 0.0687 0.045 Uiso 1 1 calc R . .
C13 C 1.06482(13) -0.1160(4) 0.06574(9) 0.0333(5) Uani 1 1 d . . .
H13 H 1.1045 -0.0720 0.0505 0.040 Uiso 1 1 calc R . .
C14 C 1.01131(12) -0.0013(3) 0.07769(8) 0.0254(5) Uani 1 1 d . . .
H14 H 1.0148 0.1209 0.0707 0.031 Uiso 1 1 calc R . .
C15 C 0.79523(11) -0.0047(3) 0.08609(8) 0.0193(4) Uani 1 1 d . . .
C16 C 0.75563(12) -0.1154(3) 0.11395(9) 0.0243(4) Uani 1 1 d . . .
H16 H 0.7754 -0.1391 0.1524 0.029 Uiso 1 1 calc R . .
C17 C 0.68730(12) -0.1916(3) 0.08583(9) 0.0268(5) Uani 1 1 d . . .
H17 H 0.6608 -0.2670 0.1053 0.032 Uiso 1 1 calc R . .
C18 C 0.65755(12) -0.1587(3) 0.02993(9) 0.0256(5) Uani 1 1 d . . .
H18 H 0.6112 -0.2122 0.0109 0.031 Uiso 1 1 calc R . .
C19 C 0.69597(12) -0.0472(3) 0.00198(9) 0.0280(5) Uani 1 1 d . . .
H19 H 0.6757 -0.0233 -0.0364 0.034 Uiso 1 1 calc R . .
C20 C 0.76411(12) 0.0297(3) 0.02981(8) 0.0231(4) Uani 1 1 d . . .
H20 H 0.7898 0.1067 0.0103 0.028 Uiso 1 1 calc R . .
Fe Fe 1.0000 0.06727(5) 0.2500 0.01429(10) Uani 1 2 d S T P
N N 0.82435(10) 0.4953(2) 0.20628(8) 0.0232(4) Uani 1 1 d . . .
P P 0.88731(3) 0.10099(7) 0.11666(2) 0.01810(12) Uani 1 1 d . . .
H3 H 0.9216(13) 0.221(3) 0.3188(10) 0.020(6) Uiso 1 1 d . . .

loop_
_atom_site_aniso_label
_atom_site_aniso_U_11
_atom_site_aniso_U_22
_atom_site_aniso_U_33
_atom_site_aniso_U_23
_atom_site_aniso_U_13
_atom_site_aniso_U_12
C1 0.0137(8) 0.0160(9) 0.0166(9) 0.0003(7) 0.0028(7) 0.0001(7)
C2 0.0109(8) 0.0185(9) 0.0200(9) -0.0007(8) 0.0042(7) 0.0008(7)
C3 0.0138(9) 0.0249(10) 0.0184(9) -0.0014(8) 0.0049(7) 0.0013(7)
C4 0.0144(9) 0.0232(10) 0.0189(9) 0.0035(8) 0.0037(7) -0.0027(7)
C5 0.0151(8) 0.0164(9) 0.0186(9) -0.0003(7) 0.0021(7) -0.0022(7)
C6 0.0178(9) 0.0158(9) 0.0272(10) -0.0003(8) 0.0062(8) 0.0016(7)
C7 0.0237(11) 0.0309(12) 0.0374(13) -0.0086(10) 0.0090(9) 0.0057(9)
C8 0.0198(10) 0.0287(11) 0.0310(11) 0.0020(9) 0.0021(9) 0.0040(9)
C9 0.0202(9) 0.0250(10) 0.0142(9) -0.0012(8) 0.0015(7) 0.0015(8)
C10 0.0263(11) 0.0265(11) 0.0206(10) -0.0039(9) 0.0029(8) -0.0002(9)
C11 0.0394(13) 0.0277(12) 0.0284(11) -0.0066(10) 0.0023(10) 0.0078(10)
C12 0.0360(13) 0.0437(15) 0.0317(12) -0.0088(11) 0.0083(10) 0.0164(11)
C13 0.0275(11) 0.0500(15) 0.0246(11) -0.0030(11) 0.0104(9) 0.0055(11)
C14 0.0245(10) 0.0327(12) 0.0190(10) -0.0005(9) 0.0051(8) 0.0009(9)
C15 0.0177(9) 0.0215(10) 0.0180(9) -0.0001(8) 0.0025(7) 0.0021(8)
C16 0.0228(10) 0.0303(11) 0.0177(9) 0.0051(9) 0.0010(8) -0.0009(9)
C17 0.0237(10) 0.0275(11) 0.0282(11) 0.0036(9) 0.0043(9) -0.0023(9)
C18 0.0206(10) 0.0277(11) 0.0263(11) -0.0067(9) 0.0012(8) 0.0005(9)
C19 0.0256(11) 0.0389(13) 0.0163(9) -0.0017(9) -0.0009(8) 0.0015(10)
C20 0.0238(10) 0.0279(11) 0.0180(10) 0.0023(8) 0.0061(8) 0.0016(8)
Fe 0.01293(18) 0.01477(19) 0.01487(19) 0.000 0.00274(14) 0.000
N 0.0184(8) 0.0193(8) 0.0308(9) 0.0001(7) 0.0040(7) 0.0030(7)
P 0.0180(2) 0.0198(3) 0.0161(2) 0.00139(19) 0.00330(19) 0.00038(19)

loop_
_atom_type_symbol
_atom_type_description
_atom_type_scat_dispersion_real
_atom_type_scat_dispersion_imag
_atom_type_scat_source
C C 0.0033 0.0016 'International Tables Vol C Tables 4.2.6.8 and 6.1.1.4'
H H 0.0000 0.0000 'International Tables Vol C Tables 4.2.6.8 and 6.1.1.4'
Fe Fe 0.3463 0.8444 'International Tables Vol C Tables 4.2.6.8 and 6.1.1.4'
N N 0.0061 0.0033 'International Tables Vol C Tables 4.2.6.8 and 6.1.1.4'
P P 0.1023 0.0942 'International Tables Vol C Tables 4.2.6.8 and 6.1.1.4'

loop_
_geom_angle_atom_site_label_1
_geom_angle_atom_site_label_2
_geom_angle_atom_site_label_3
_geom_angle
_geom_angle_site_symmetry_1
_geom_angle_site_symmetry_3
C2 C1 Fe 69.16(10) . .
C2 C1 P 122.86(14) . .
C5 C1 C2 107.04(16) . .
C5 C1 Fe 69.24(11) . .
C5 C1 P 130.08(15) . .
P C1 Fe 125.39(10) . .
C1 C2 C6 126.96(18) . .
C1 C2 Fe 69.57(10) . .
C3 C2 C1 107.61(17) . .
C3 C2 C6 125.41(18) . .
C3 C2 Fe 69.58(11) . .
C6 C2 Fe 127.38(13) . .
C2 C3 Fe 69.75(11) . .
C2 C3 H3 126.2(14) . .
C4 C3 C2 108.68(18) . .
C4 C3 Fe 70.01(11) . .
C4 C3 H3 125.1(14) . .
Fe C3 H3 123.8(13) . .
C3 C4 H4 126.0 . .
C3 C4 Fe 69.41(11) . .
C5 C4 C3 108.00(18) . .
C5 C4 H4 126.0 . .
C5 C4 Fe 69.48(11) . .
Fe C4 H4 126.7 . .
C1 C5 H5 125.7 . .
C1 C5 Fe 69.83(11) . .
C4 C5 C1 108.67(17) . .
C4 C5 H5 125.7 . .
C4 C5 Fe 70.08(11) . .
Fe C5 H5 126.0 . .
C2 C6 H6A 108.3 . .
C2 C6 H6B 108.3 . .
H6A C6 H6B 107.4 . .
N C6 C2 115.87(17) . .
N C6 H6A 108.3 . .
N C6 H6B 108.3 . .
H7A C7 H7B 109.5 . .
H7A C7 H7C 109.5 . .
H7B C7 H7C 109.5 . .
N C7 H7A 109.5 . .
N C7 H7B 109.5 . .
N C7 H7C 109.5 . .
H8A C8 H8B 109.5 . .
H8A C8 H8C 109.5 . .
H8B C8 H8C 109.5 . .
N C8 H8A 109.5 . .
N C8 H8B 109.5 . .
N C8 H8C 109.5 . .
C10 C9 C14 118.7(2) . .
C10 C9 P 124.68(16) . .
C14 C9 P 116.66(17) . .
C9 C10 H10 119.7 . .
C11 C10 C9 120.6(2) . .
C11 C10 H10 119.7 . .
C10 C11 H11 120.1 . .
C10 C11 C12 119.8(2) . .
C12 C11 H11 120.1 . .
C11 C12 H12 120.0 . .
C13 C12 C11 120.1(2) . .
C13 C12 H12 120.0 . .
C12 C13 H13 119.9 . .
C12 C13 C14 120.2(2) . .
C14 C13 H13 119.9 . .
C9 C14 H14 119.7 . .
C13 C14 C9 120.6(2) . .
C13 C14 H14 119.7 . .
C16 C15 C20 118.41(19) . .
C16 C15 P 125.72(15) . .
C20 C15 P 115.86(16) . .
C15 C16 H16 119.8 . .
C17 C16 C15 120.40(19) . .
C17 C16 H16 119.8 . .
C16 C17 H17 119.6 . .
C18 C17 C16 120.7(2) . .
C18 C17 H17 119.6 . .
C17 C18 H18 120.3 . .
C17 C18 C19 119.4(2) . .
C19 C18 H18 120.3 . .
C18 C19 H19 119.9 . .
C18 C19 C20 120.24(19) . .
C20 C19 H19 119.9 . .
C15 C20 H20 119.6 . .
C19 C20 C15 120.8(2) . .
C19 C20 H20 119.6 . .
C1 Fe C1 177.24(11) 2_755 .
C1 Fe C4 68.64(7) . .
C1 Fe C4 68.63(7) 2_755 2_755
C1 Fe C4 112.50(7) 2_755 .
C1 Fe C4 112.49(7) . 2_755
C2 Fe C1 41.28(7) . .
C2 Fe C1 136.39(8) . 2_755
C2 Fe C1 41.28(7) 2_755 2_755
C2 Fe C1 136.39(8) 2_755 .
C2 Fe C2 110.52(11) . 2_755
C2 Fe C4 142.94(8) 2_755 .
C2 Fe C4 68.59(8) 2_755 2_755
C2 Fe C4 68.59(8) . .
C2 Fe C4 142.94(8) . 2_755
C3 Fe C1 68.76(8) . .
C3 Fe C1 68.76(8) 2_755 2_755
C3 Fe C1 110.32(8) . 2_755
C3 Fe C1 110.31(8) 2_755 .
C3 Fe C2 113.72(8) 2_755 .
C3 Fe C2 40.68(8) 2_755 2_755
C3 Fe C2 40.67(8) . .
C3 Fe C2 113.72(8) . 2_755
C3 Fe C3 143.57(12) . 2_755
C3 Fe C4 40.58(8) . .
C3 Fe C4 175.52(9) 2_755 .
C3 Fe C4 175.52(9) . 2_755
C3 Fe C4 40.58(8) 2_755 2_755
C3 Fe C5 136.04(8) . 2_755
C3 Fe C5 68.28(8) 2_755 2_755
C3 Fe C5 136.04(8) 2_755 .
C3 Fe C5 68.28(8) . .
C4 Fe C4 135.35(12) . 2_755
C5 Fe C1 40.93(7) . .
C5 Fe C1 40.93(7) 2_755 2_755
C5 Fe C1 141.48(8) 2_755 .
C5 Fe C1 141.49(8) . 2_755
C5 Fe C2 68.87(8) . .
C5 Fe C2 176.44(8) 2_755 .
C5 Fe C2 176.44(8) . 2_755
C5 Fe C2 68.87(8) 2_755 2_755
C5 Fe C4 40.44(8) . .
C5 Fe C4 40.44(8) 2_755 2_755
C5 Fe C4 109.63(8) 2_755 .
C5 Fe C4 109.63(8) . 2_755
C5 Fe C5 111.96(11) . 2_755
C7 N C6 111.77(17) . .
C8 N C6 112.72(17) . .
C8 N C7 110.77(17) . .
C1 P C9 103.51(9) . .
C1 P C15 103.46(9) . .
C9 P C15 100.14(9) . .

loop_
_geom_bond_atom_site_label_1
_geom_bond_atom_site_label_2
_geom_bond_distance
_geom_bond_site_symmetry_2
C1 C2 1.448(3) .
C1 C5 1.436(3) .
C1 Fe 2.0572(18) .
C1 P 1.8222(19) .
C2 C3 1.425(3) .
C2 C6 1.507(3) .
C2 Fe 2.0516(19) .
C3 C4 1.424(3) .
C3 Fe 2.0494(19) .
C3 H3 0.99(2) .
C4 H4 0.9500 .
C4 C5 1.419(3) .
C4 Fe 2.0573(19) .
C5 H5 0.9500 .
C5 Fe 2.0494(19) .
C6 H6A 0.9900 .
C6 H6B 0.9900 .
C6 N 1.473(2) .
C7 H7A 0.9800 .
C7 H7B 0.9800 .
C7 H7C 0.9800 .
C7 N 1.457(3) .
C8 H8A 0.9800 .
C8 H8B 0.9800 .
C8 H8C 0.9800 .
C8 N 1.453(3) .
C9 C10 1.396(3) .
C9 C14 1.398(3) .
C9 P 1.837(2) .
C10 H10 0.9500 .
C10 C11 1.389(3) .
C11 H11 0.9500 .
C11 C12 1.396(4) .
C12 H12 0.9500 .
C12 C13 1.375(4) .
C13 H13 0.9500 .
C13 C14 1.388(3) .
C14 H14 0.9500 .
C15 C16 1.392(3) .
C15 C20 1.397(3) .
C15 P 1.842(2) .
C16 H16 0.9500 .
C16 C17 1.392(3) .
C17 H17 0.9500 .
C17 C18 1.382(3) .
C18 H18 0.9500 .
C18 C19 1.384(3) .
C19 H19 0.9500 .
C19 C20 1.390(3) .
C20 H20 0.9500 .
Fe C1 2.0572(18) 2_755
Fe C2 2.0517(19) 2_755
Fe C3 2.0495(19) 2_755
Fe C4 2.0573(19) 2_755
Fe C5 2.0494(19) 2_755

loop_
_geom_torsion_atom_site_label_1
_geom_torsion_atom_site_label_2
_geom_torsion_atom_site_label_3
_geom_torsion_atom_site_label_4
_geom_torsion
C1 C2 C3 C4 0.0(2)
C1 C2 C3 Fe 59.40(13)
C1 C2 C6 N 94.2(2)
C2 C1 C5 C4 0.5(2)
C2 C1 C5 Fe -59.05(12)
C2 C1 P C9 136.75(16)
C2 C1 P C15 -119.14(16)
C2 C3 C4 C5 0.3(2)
C2 C3 C4 Fe 59.21(13)
C2 C6 N C7 65.2(2)
C2 C6 N C8 -60.4(2)
C3 C2 C6 N -84.1(2)
C3 C4 C5 C1 -0.4(2)
C3 C4 C5 Fe 58.91(13)
C5 C1 C2 C3 -0.3(2)
C5 C1 C2 C6 -178.86(18)
C5 C1 C2 Fe 59.11(13)
C5 C1 P C9 -41.5(2)
C5 C1 P C15 62.65(19)
C6 C2 C3 C4 178.62(18)
C6 C2 C3 Fe -122.01(19)
C9 C10 C11 C12 -1.3(3)
C10 C9 C14 C13 -2.0(3)
C10 C9 P C1 60.11(19)
C10 C9 P C15 -46.52(19)
C10 C11 C12 C13 -1.1(4)
C11 C12 C13 C14 1.9(4)
C12 C13 C14 C9 -0.3(3)
C14 C9 C10 C11 2.8(3)
C14 C9 P C1 -119.44(16)
C14 C9 P C15 133.92(16)
C15 C16 C17 C18 -0.1(3)
C16 C15 C20 C19 -1.2(3)
C16 C15 P C1 -14.4(2)
C16 C15 P C9 92.3(2)
C16 C17 C18 C19 -0.7(3)
C17 C18 C19 C20 0.5(3)
C18 C19 C20 C15 0.5(3)
C20 C15 C16 C17 1.0(3)
C20 C15 P C1 166.43(16)
C20 C15 P C9 -86.90(17)
Fe C1 C2 C3 -59.41(13)
Fe C1 C2 C6 122.03(19)
Fe C1 C5 C4 59.52(13)
Fe C1 P C9 50.23(14)
Fe C1 P C15 154.34(12)
Fe C2 C3 C4 -59.37(14)
Fe C2 C6 N -174.34(14)
Fe C3 C4 C5 -58.95(13)
Fe C4 C5 C1 -59.36(13)
P C1 C2 C3 -178.87(13)
P C1 C2 C6 2.6(3)
P C1 C2 Fe -119.46(14)
P C1 C5 C4 178.89(14)
P C1 C5 Fe 119.37(16)
P C9 C10 C11 -176.72(16)
P C9 C14 C13 177.58(17)
P C15 C16 C17 -178.16(17)
P C15 C20 C19 178.04(17)
